data_7237945
loop_
_publ_author_name
'Cuerva, Cristi\'an'
'Campo, Jos\'e A.'
'Cano, Mercedes'
'Schmidt, Rainer'

_publ_section_title
;
 Lamellar columnar liquid-crystalline mesophases as a 2D platform for
 anhydrous proton conduction
;
_journal_issue 33
_journal_name_full 'Journal of Materials Chemistry C'
_journal_page_first 10318
_journal_paper_doi 10.1039/C9TC03627J
_journal_volume 7
_journal_year 2019
_chemical_formula_sum 'C26 H29 Cl2 N3 O2 Pd'
_chemical_formula_weight 592.82
_space_group_IT_number 61
_space_group_name_Hall '-P 2ac 2ab'
_space_group_name_H-M_alt 'P b c a'
_symmetry_cell_setting orthorhombic
_symmetry_space_group_name_H-M 'P b c a'
_atom_sites_solution_hydrogens geom
_atom_sites_solution_primary direct
_atom_sites_solution_secondary difmap
_audit_creation_method SHELXL-97
_audit_update_record
;
2019-07-02 deposited with the CCDC.	2019-07-30 downloaded from the CCDC.
;
_cell_angle_alpha 90.00
_cell_angle_beta 90.00
_cell_angle_gamma 90.00
_cell_formula_units_Z 8
_cell_length_a 16.8177(9)
_cell_length_b 11.9953(7)
_cell_length_c 25.5307(15)
_cell_measurement_reflns_used 3803
_cell_measurement_temperature 296(2)
_cell_measurement_theta_max 20.17
_cell_measurement_theta_min 2.63
_cell_volume 5150.4(5)
_computing_cell_refinement 'Bruker SMART'
_computing_data_collection 'Bruker SMART'
_computing_data_reduction 'Bruker SAINT'
_computing_molecular_graphics 'Bruker SHELXTL'
_computing_publication_material 'Bruker SHELXTL'
_computing_structure_refinement 'SHELXL-97 (Sheldrick, 1997)'
_computing_structure_solution 'SHELXS-97 (Sheldrick, 1990)'
_diffrn_ambient_temperature 296(2)
_diffrn_measured_fraction_theta_full 1.000
_diffrn_measured_fraction_theta_max 1.000
_diffrn_measurement_device_type 'CCD area detector'
_diffrn_measurement_method 'phi and omega scans'
_diffrn_radiation_monochromator graphite
_diffrn_radiation_source 'fine-focus sealed tube'
_diffrn_radiation_type MoK\a
_diffrn_radiation_wavelength 0.71073
_diffrn_reflns_av_R_equivalents 0.0944
_diffrn_reflns_av_sigmaI/netI 0.0585
_diffrn_reflns_limit_h_max 15
_diffrn_reflns_limit_h_min -20
_diffrn_reflns_limit_k_max 14
_diffrn_reflns_limit_k_min -14
_diffrn_reflns_limit_l_max 25
_diffrn_reflns_limit_l_min -30
_diffrn_reflns_number 37372
_diffrn_reflns_theta_full 25.00
_diffrn_reflns_theta_max 25.00
_diffrn_reflns_theta_min 1.60
_exptl_absorpt_coefficient_mu 0.956
_exptl_absorpt_correction_T_max 0.9537
_exptl_absorpt_correction_T_min 0.7246
_exptl_absorpt_correction_type multi-scan
_exptl_absorpt_process_details SADABS
_exptl_crystal_colour yellow
_exptl_crystal_density_diffrn 1.529
_exptl_crystal_density_method 'not measured'
_exptl_crystal_description prismatic
_exptl_crystal_F_000 2416
_exptl_crystal_size_max 0.36
_exptl_crystal_size_mid 0.31
_exptl_crystal_size_min 0.05
_refine_diff_density_max 0.596
_refine_diff_density_min -0.968
_refine_diff_density_rms 0.103
_refine_ls_extinction_method none
_refine_ls_goodness_of_fit_ref 0.993
_refine_ls_hydrogen_treatment constr
_refine_ls_matrix_type full
_refine_ls_number_parameters 308
_refine_ls_number_reflns 4543
_refine_ls_number_restraints 6
_refine_ls_restrained_S_all 0.993
_refine_ls_R_factor_all 0.1062
_refine_ls_R_factor_gt 0.0509
_refine_ls_shift/su_max 0.000
_refine_ls_shift/su_mean 0.000
_refine_ls_structure_factor_coef Fsqd
_refine_ls_weighting_details 'calc w=1/[\s^2^(Fo^2^)+(0.0903P)^2^+16.0144P] where P=(Fo^2^+2Fc^2^)/3'
_refine_ls_weighting_scheme calc
_refine_ls_wR_factor_gt 0.1263
_refine_ls_wR_factor_ref 0.1808
_reflns_number_gt 2719
_reflns_number_total 4543
_reflns_threshold_expression >2sigma(I)
_cod_data_source_file c9tc03627j2.cif
_cod_data_source_block CPD4CL2ABS
_cod_depositor_comments
;
The following automatic conversions were performed:

data item '_symmetry_cell_setting' value 'Orthorhombic' was changed
to 'orthorhombic' in accordance with the
/home/saulius/struct/COD-crude-data/automatic-downloads/DataCite-retrospective/RSC/depositions/lib/dictionaries/cif_core.dic
dictionary named 'cif_core.dic' version 2.4.2 last updated on
2011-04-26.

Automatic conversion script
Id: cif_fix_values 6909 2019-04-08 15:41:33Z antanas 
;
_cod_original_sg_symbol_H-M Pbca
_cod_database_code 7237945

loop_
_symmetry_equiv_pos_as_xyz
'x, y, z'
'-x+1/2, -y, z+1/2'
'-x, y+1/2, -z+1/2'
'x+1/2, -y+1/2, -z'
'-x, -y, -z'
'x-1/2, y, -z-1/2'
'x, -y-1/2, z-1/2'
'-x-1/2, y-1/2, z'

loop_
_atom_site_label
_atom_site_type_symbol
_atom_site_fract_x
_atom_site_fract_y
_atom_site_fract_z
_atom_site_U_iso_or_equiv
_atom_site_adp_type
_atom_site_occupancy
_atom_site_symmetry_multiplicity
_atom_site_calc_flag
_atom_site_refinement_flags
C3 C 0.2398(4) 0.1638(6) 0.3179(3) 0.0452(17) Uani 1 1 d .
C4 C 0.2833(4) 0.0838(5) 0.2929(3) 0.0426(16) Uani 1 1 d .
H4 H 0.3385 0.0776 0.2924 0.051 Uiso 1 1 calc R
C5 C 0.2293(4) 0.0136(5) 0.2685(3) 0.0408(16) Uani 1 1 d .
C6 C 0.2344(4) -0.0845(5) 0.2352(2) 0.0390(15) Uani 1 1 d .
C7 C 0.3032(4) -0.1340(6) 0.2209(3) 0.0448(17) Uani 1 1 d .
H7 H 0.3513 -0.1046 0.2323 0.054 Uiso 1 1 calc R
C8 C 0.3027(4) -0.2305(6) 0.1886(3) 0.0439(17) Uani 1 1 d .
C9 C 0.3715(5) -0.2862(6) 0.1716(3) 0.057(2) Uani 1 1 d .
H9 H 0.4213 -0.2592 0.1811 0.069 Uiso 1 1 calc R
C10 C 0.3659(5) -0.3796(7) 0.1415(3) 0.064(2) Uani 1 1 d .
H10 H 0.4117 -0.4164 0.1307 0.077 Uiso 1 1 calc R
C11 C 0.2903(6) -0.4203(7) 0.1267(3) 0.064(2) Uani 1 1 d .
H11 H 0.2869 -0.4839 0.1060 0.077 Uiso 1 1 calc R
C12 C 0.2232(5) -0.3685(6) 0.1421(3) 0.055(2) Uani 1 1 d .
H12 H 0.1739 -0.3969 0.1323 0.066 Uiso 1 1 calc R
C13 C 0.2276(4) -0.2712(5) 0.1730(3) 0.0442(17) Uani 1 1 d .
C14 C 0.1588(4) -0.2148(5) 0.1892(3) 0.0416(16) Uani 1 1 d .
H14 H 0.1096 -0.2424 0.1788 0.050 Uiso 1 1 calc R
C15 C 0.2678(5) 0.2592(6) 0.3490(3) 0.0474(18) Uani 1 1 d .
C16 C 0.3495(5) 0.2751(6) 0.3541(3) 0.0539(19) Uani 1 1 d .
H16 H 0.3842 0.2273 0.3368 0.065 Uiso 1 1 calc R
C17 C 0.3804(5) 0.3616(6) 0.3848(3) 0.059(2) Uani 1 1 d .
C18 C 0.3296(5) 0.4333(7) 0.4089(3) 0.062(2) Uani 1 1 d .
H18 H 0.3495 0.4929 0.4281 0.075 Uiso 1 1 calc R
C19 C 0.2487(5) 0.4181(6) 0.4049(3) 0.059(2) Uani 1 1 d .
C20 C 0.2153(5) 0.3312(6) 0.3753(3) 0.058(2) Uani 1 1 d .
H20 H 0.1605 0.3217 0.3733 0.070 Uiso 1 1 calc R
C21 C 0.4938(5) 0.4539(7) 0.4198(4) 0.089(3) Uani 1 1 d D
H21A H 0.4659 0.4590 0.4530 0.107 Uiso 1 1 calc R
H21B H 0.4881 0.5244 0.4016 0.107 Uiso 1 1 calc R
C22 C 0.5809(5) 0.4290(8) 0.4291(4) 0.086(3) Uani 1 1 d D
H22A H 0.6057 0.4940 0.4448 0.104 Uiso 1 1 calc R
H22B H 0.6064 0.4160 0.3956 0.104 Uiso 1 1 calc R
C23 C 0.5958(5) 0.3293(8) 0.4642(4) 0.098(3) Uani 1 1 d D
H23A H 0.5732 0.2635 0.4478 0.118 Uiso 1 1 calc R
H23B H 0.5684 0.3407 0.4972 0.118 Uiso 1 1 calc R
C24 C 0.6833(5) 0.3080(12) 0.4753(5) 0.130(5) Uani 1 1 d D
H24A H 0.7101 0.2898 0.4432 0.196 Uiso 1 1 calc R
H24B H 0.6884 0.2471 0.4994 0.196 Uiso 1 1 calc R
H24C H 0.7067 0.3737 0.4902 0.196 Uiso 1 1 calc R
C25 C 0.1212(6) 0.4947(8) 0.4274(4) 0.089(3) Uani 1 1 d D
H25A H 0.0996 0.4264 0.4419 0.107 Uiso 1 1 calc R
H25B H 0.1047 0.5005 0.3911 0.107 Uiso 1 1 calc R
C26 C 0.0918(6) 0.5950(7) 0.4584(3) 0.083(3) Uani 1 1 d D
H26A H 0.1197 0.6612 0.4466 0.100 Uiso 1 1 calc R
H26B H 0.0356 0.6058 0.4516 0.100 Uiso 1 1 calc R
C27 C 0.1044(7) 0.5811(9) 0.5165(3) 0.102(3) Uani 1 1 d D
H27A H 0.1598 0.5636 0.5231 0.122 Uiso 1 1 calc R
H27B H 0.0725 0.5190 0.5289 0.122 Uiso 1 1 calc R
C28 C 0.0819(8) 0.6856(11) 0.5468(5) 0.147(6) Uani 1 1 d D
H28A H 0.1277 0.7328 0.5503 0.220 Uiso 1 1 calc R
H28B H 0.0629 0.6651 0.5809 0.220 Uiso 1 1 calc R
H28C H 0.0409 0.7249 0.5283 0.220 Uiso 1 1 calc R
Cl1 Cl -0.02828(13) 0.07876(19) 0.28030(11) 0.0830(8) Uani 1 1 d .
Cl2 Cl -0.02575(11) -0.12456(16) 0.19391(8) 0.0599(5) Uani 1 1 d .
N1 N 0.1553(4) 0.0500(5) 0.2787(2) 0.0469(14) Uani 1 1 d .
N2 N 0.1617(4) 0.1419(5) 0.3090(2) 0.0459(14) Uani 1 1 d .
H2 H 0.1112 0.1799 0.3202 0.08(3) Uiso 1 1 d R
N3 N 0.1608(3) -0.1238(4) 0.2187(2) 0.0402(13) Uani 1 1 d .
O1 O 0.4609(3) 0.3659(5) 0.3889(2) 0.0774(18) Uani 1 1 d .
O2 O 0.2048(4) 0.4945(6) 0.4310(3) 0.086(2) Uani 1 1 d .
Pd1 Pd 0.06614(3) -0.03212(4) 0.24417(2) 0.0423(2) Uani 1 1 d .

loop_
_atom_site_aniso_label
_atom_site_aniso_U_11
_atom_site_aniso_U_22
_atom_site_aniso_U_33
_atom_site_aniso_U_23
_atom_site_aniso_U_13
_atom_site_aniso_U_12
C3 0.047(4) 0.043(4) 0.046(4) 0.002(3) -0.007(3) -0.005(3)
C4 0.034(4) 0.043(4) 0.052(4) -0.003(3) -0.008(3) 0.000(3)
C5 0.037(4) 0.040(3) 0.046(4) 0.004(3) -0.006(3) -0.001(3)
C6 0.036(4) 0.037(3) 0.043(4) 0.006(3) -0.005(3) 0.000(3)
C7 0.035(4) 0.046(4) 0.054(4) 0.003(3) -0.003(3) -0.002(3)
C8 0.043(4) 0.044(4) 0.045(4) 0.008(3) 0.007(3) 0.005(3)
C9 0.055(5) 0.053(4) 0.064(5) 0.004(4) 0.008(4) 0.005(4)
C10 0.067(6) 0.059(5) 0.065(5) 0.005(4) 0.014(4) 0.022(4)
C11 0.085(7) 0.053(4) 0.056(5) -0.007(4) 0.020(5) 0.007(5)
C12 0.064(5) 0.054(4) 0.047(4) -0.007(3) 0.002(4) -0.001(4)
C13 0.051(5) 0.039(4) 0.043(4) 0.002(3) 0.003(3) 0.001(3)
C14 0.034(4) 0.041(4) 0.050(4) -0.003(3) -0.001(3) -0.008(3)
C15 0.055(5) 0.042(4) 0.045(4) 0.004(3) -0.012(4) -0.002(3)
C16 0.060(5) 0.046(4) 0.055(5) -0.008(3) -0.007(4) 0.001(4)
C17 0.061(6) 0.056(5) 0.061(5) -0.006(4) -0.001(4) -0.011(4)
C18 0.071(6) 0.054(5) 0.062(5) -0.007(4) -0.008(5) -0.012(4)
C19 0.073(6) 0.045(4) 0.058(5) -0.018(4) -0.002(4) 0.013(4)
C20 0.056(5) 0.057(5) 0.060(5) -0.007(4) -0.012(4) 0.005(4)
C21 0.078(7) 0.077(6) 0.113(8) -0.036(6) -0.003(6) -0.026(5)
C22 0.076(7) 0.096(7) 0.087(7) -0.035(6) 0.015(6) -0.035(6)
C23 0.083(8) 0.110(8) 0.100(8) -0.030(7) 0.015(6) -0.033(7)
C24 0.083(9) 0.175(13) 0.134(11) -0.058(10) -0.024(7) -0.006(8)
C25 0.076(8) 0.102(7) 0.090(7) -0.034(6) -0.004(6) 0.005(6)
C26 0.087(7) 0.083(6) 0.080(7) 0.000(5) 0.009(6) 0.019(6)
C27 0.077(7) 0.153(10) 0.075(7) 0.001(7) -0.006(6) 0.005(8)
C28 0.156(13) 0.185(15) 0.099(9) -0.059(10) -0.030(9) 0.036(11)
Cl1 0.0412(12) 0.0740(14) 0.134(2) -0.0412(14) 0.0059(13) 0.0096(11)
Cl2 0.0354(10) 0.0659(11) 0.0783(14) -0.0101(10) -0.0077(9) -0.0068(9)
N1 0.048(4) 0.047(3) 0.046(3) -0.006(3) -0.004(3) 0.000(3)
N2 0.040(4) 0.047(3) 0.051(4) -0.008(3) -0.002(3) 0.001(3)
N3 0.031(3) 0.040(3) 0.050(3) 0.001(3) 0.000(3) -0.006(2)
O1 0.053(4) 0.076(4) 0.103(5) -0.033(3) 0.001(3) -0.018(3)
O2 0.066(4) 0.090(4) 0.103(5) -0.044(4) -0.008(4) 0.009(4)
Pd1 0.0268(3) 0.0406(3) 0.0596(4) -0.0035(2) -0.0008(2) -0.0013(2)

loop_
_atom_type_symbol
_atom_type_description
_atom_type_scat_dispersion_real
_atom_type_scat_dispersion_imag
_atom_type_scat_source
C C 0.0033 0.0016 'International Tables Vol C Tables 4.2.6.8 and 6.1.1.4'
H H 0.0000 0.0000 'International Tables Vol C Tables 4.2.6.8 and 6.1.1.4'
N N 0.0061 0.0033 'International Tables Vol C Tables 4.2.6.8 and 6.1.1.4'
O O 0.0106 0.0060 'International Tables Vol C Tables 4.2.6.8 and 6.1.1.4'
Cl Cl 0.1484 0.1585 'International Tables Vol C Tables 4.2.6.8 and 6.1.1.4'
Pd Pd -0.9988 1.0072 'International Tables Vol C Tables 4.2.6.8 and 6.1.1.4'

loop_
_geom_angle_atom_site_label_1
_geom_angle_atom_site_label_2
_geom_angle_atom_site_label_3
_geom_angle
N2 C3 C4 107.7(6)
N2 C3 C15 123.5(6)
C4 C3 C15 128.8(7)
C3 C4 C5 106.6(6)
C3 C4 H4 126.7
C5 C4 H4 126.7
N1 C5 C4 108.8(6)
N1 C5 C6 115.5(6)
C4 C5 C6 135.7(6)
C7 C6 N3 122.1(6)
C7 C6 C5 124.3(6)
N3 C6 C5 113.6(6)
C6 C7 C8 120.7(7)
C6 C7 H7 119.7
C8 C7 H7 119.7
C9 C8 C13 119.1(6)
C9 C8 C7 124.2(7)
C13 C8 C7 116.7(6)
C10 C9 C8 120.5(8)
C10 C9 H9 119.7
C8 C9 H9 119.7
C9 C10 C11 119.8(8)
C9 C10 H10 120.1
C11 C10 H10 120.1
C12 C11 C10 121.1(7)
C12 C11 H11 119.5
C10 C11 H11 119.5
C11 C12 C13 120.0(8)
C11 C12 H12 120.0
C13 C12 H12 120.0
C14 C13 C8 119.2(6)
C14 C13 C12 121.4(7)
C8 C13 C12 119.4(7)
N3 C14 C13 123.0(6)
N3 C14 H14 118.5
C13 C14 H14 118.5
C16 C15 C20 119.4(7)
C16 C15 C3 118.2(7)
C20 C15 C3 122.3(7)
C15 C16 C17 121.3(7)
C15 C16 H16 119.3
C17 C16 H16 119.3
C18 C17 O1 124.6(7)
C18 C17 C16 119.2(8)
O1 C17 C16 116.2(7)
C17 C18 C19 120.3(7)
C17 C18 H18 119.9
C19 C18 H18 119.9
O2 C19 C18 114.4(7)
O2 C19 C20 123.4(8)
C18 C19 C20 122.3(7)
C15 C20 C19 117.5(7)
C15 C20 H20 121.3
C19 C20 H20 121.3
O1 C21 C22 108.4(7)
O1 C21 H21A 110.0
C22 C21 H21A 110.0
O1 C21 H21B 110.0
C22 C21 H21B 110.0
H21A C21 H21B 108.4
C21 C22 C23 114.1(8)
C21 C22 H22A 108.7
C23 C22 H22A 108.7
C21 C22 H22B 108.7
C23 C22 H22B 108.7
H22A C22 H22B 107.6
C22 C23 C24 113.7(10)
C22 C23 H23A 108.8
C24 C23 H23A 108.8
C22 C23 H23B 108.8
C24 C23 H23B 108.8
H23A C23 H23B 107.7
C23 C24 H24A 109.5
C23 C24 H24B 109.5
H24A C24 H24B 109.5
C23 C24 H24C 109.5
H24A C24 H24C 109.5
H24B C24 H24C 109.5
O2 C25 C26 106.9(8)
O2 C25 H25A 110.3
C26 C25 H25A 110.3
O2 C25 H25B 110.3
C26 C25 H25B 110.3
H25A C25 H25B 108.6
C27 C26 C25 112.2(8)
C27 C26 H26A 109.2
C25 C26 H26A 109.2
C27 C26 H26B 109.2
C25 C26 H26B 109.2
H26A C26 H26B 107.9
C26 C27 C28 111.9(8)
C26 C27 H27A 109.2
C28 C27 H27A 109.2
C26 C27 H27B 109.2
C28 C27 H27B 109.2
H27A C27 H27B 107.9
C27 C28 H28A 109.5
C27 C28 H28B 109.5
H28A C28 H28B 109.5
C27 C28 H28C 109.5
H28A C28 H28C 109.5
H28B C28 H28C 109.5
C5 N1 N2 107.6(6)
C5 N1 Pd1 116.6(4)
N2 N1 Pd1 135.6(5)
N1 N2 C3 109.4(6)
N1 N2 H2 117.7
C3 N2 H2 132.9
C14 N3 C6 118.3(6)
C14 N3 Pd1 127.2(5)
C6 N3 Pd1 114.5(4)
C17 O1 C21 117.1(6)
C19 O2 C25 120.8(6)
N1 Pd1 N3 79.7(2)
N1 Pd1 Cl1 93.24(18)
N3 Pd1 Cl1 172.66(17)
N1 Pd1 Cl2 171.93(18)
N3 Pd1 Cl2 94.98(16)
Cl1 Pd1 Cl2 92.25(8)

loop_
_geom_bond_atom_site_label_1
_geom_bond_atom_site_label_2
_geom_bond_distance
C3 N2 1.358(9)
C3 C4 1.366(9)
C3 C15 1.471(10)
C4 C5 1.387(9)
C4 H4 0.9300
C5 N1 1.345(9)
C5 C6 1.454(10)
C6 C7 1.351(9)
C6 N3 1.390(8)
C7 C8 1.422(9)
C7 H7 0.9300
C8 C9 1.404(10)
C8 C13 1.412(9)
C9 C10 1.362(11)
C9 H9 0.9300
C10 C11 1.413(12)
C10 H10 0.9300
C11 C12 1.347(10)
C11 H11 0.9300
C12 C13 1.412(9)
C12 H12 0.9300
C13 C14 1.402(10)
C14 N3 1.326(8)
C14 H14 0.9300
C15 C16 1.392(11)
C15 C20 1.407(10)
C16 C17 1.401(10)
C16 H16 0.9300
C17 C18 1.359(11)
C17 O1 1.358(10)
C18 C19 1.376(11)
C18 H18 0.9300
C19 O2 1.354(9)
C19 C20 1.403(10)
C20 H20 0.9300
C21 O1 1.429(9)
C21 C22 1.515(5)
C21 H21A 0.9700
C21 H21B 0.9700
C22 C23 1.515(5)
C22 H22A 0.9700
C22 H22B 0.9700
C23 C24 1.520(5)
C23 H23A 0.9700
C23 H23B 0.9700
C24 H24A 0.9600
C24 H24B 0.9600
C24 H24C 0.9600
C25 O2 1.409(11)
C25 C26 1.523(5)
C25 H25A 0.9700
C25 H25B 0.9700
C26 C27 1.507(5)
C26 H26A 0.9700
C26 H26B 0.9700
C27 C28 1.521(5)
C27 H27A 0.9700
C27 H27B 0.9700
C28 H28A 0.9600
C28 H28B 0.9600
C28 H28C 0.9600
Cl1 Pd1 2.268(2)
Cl2 Pd1 2.2943(19)
N1 N2 1.350(7)
N1 Pd1 1.999(6)
N2 H2 1.0053
N3 Pd1 2.041(5)

loop_
_geom_torsion_atom_site_label_1
_geom_torsion_atom_site_label_2
_geom_torsion_atom_site_label_3
_geom_torsion_atom_site_label_4
_geom_torsion
N2 C3 C4 C5 0.4(8)
C15 C3 C4 C5 -179.1(7)
C3 C4 C5 N1 -0.4(8)
C3 C4 C5 C6 178.4(7)
N1 C5 C6 C7 -179.4(6)
C4 C5 C6 C7 1.9(13)
N1 C5 C6 N3 0.9(8)
C4 C5 C6 N3 -177.8(7)
N3 C6 C7 C8 -0.9(10)
C5 C6 C7 C8 179.4(6)
C6 C7 C8 C9 179.5(7)
C6 C7 C8 C13 -0.5(10)
C13 C8 C9 C10 -1.3(10)
C7 C8 C9 C10 178.8(7)
C8 C9 C10 C11 0.5(12)
C9 C10 C11 C12 -0.3(12)
C10 C11 C12 C13 0.7(12)
C9 C8 C13 C14 -179.1(6)
C7 C8 C13 C14 0.9(9)
C9 C8 C13 C12 1.7(10)
C7 C8 C13 C12 -178.3(6)
C11 C12 C13 C14 179.4(7)
C11 C12 C13 C8 -1.5(11)
C8 C13 C14 N3 0.2(10)
C12 C13 C14 N3 179.3(6)
N2 C3 C15 C16 -178.0(6)
C4 C3 C15 C16 1.3(11)
N2 C3 C15 C20 4.8(11)
C4 C3 C15 C20 -175.8(7)
C20 C15 C16 C17 -0.2(11)
C3 C15 C16 C17 -177.4(7)
C15 C16 C17 C18 -1.9(12)
C15 C16 C17 O1 177.0(7)
O1 C17 C18 C19 -176.1(8)
C16 C17 C18 C19 2.8(12)
C17 C18 C19 O2 179.4(7)
C17 C18 C19 C20 -1.6(13)
C16 C15 C20 C19 1.4(11)
C3 C15 C20 C19 178.5(7)
O2 C19 C20 C15 178.4(7)
C18 C19 C20 C15 -0.6(12)
O1 C21 C22 C23 -68.2(11)
C21 C22 C23 C24 -177.5(9)
O2 C25 C26 C27 -69.2(12)
C25 C26 C27 C28 174.8(10)
C4 C5 N1 N2 0.3(7)
C6 C5 N1 N2 -178.8(5)
C4 C5 N1 Pd1 176.4(4)
C6 C5 N1 Pd1 -2.6(8)
C5 N1 N2 C3 0.0(7)
Pd1 N1 N2 C3 -175.1(5)
C4 C3 N2 N1 -0.2(8)
C15 C3 N2 N1 179.3(6)
C13 C14 N3 C6 -1.6(9)
C13 C14 N3 Pd1 179.0(5)
C7 C6 N3 C14 2.0(9)
C5 C6 N3 C14 -178.3(6)
C7 C6 N3 Pd1 -178.5(5)
C5 C6 N3 Pd1 1.2(7)
C18 C17 O1 C21 -1.5(12)
C16 C17 O1 C21 179.6(8)
C22 C21 O1 C17 167.6(8)
C18 C19 O2 C25 175.3(9)
C20 C19 O2 C25 -3.8(13)
C26 C25 O2 C19 -176.4(8)
C5 N1 Pd1 N3 2.5(5)
N2 N1 Pd1 N3 177.3(7)
C5 N1 Pd1 Cl1 -179.5(5)
N2 N1 Pd1 Cl1 -4.7(6)
C5 N1 Pd1 Cl2 -46.7(15)
N2 N1 Pd1 Cl2 128.1(11)
C14 N3 Pd1 N1 177.5(6)
C6 N3 Pd1 N1 -2.0(4)
C14 N3 Pd1 Cl1 161.2(10)
C6 N3 Pd1 Cl1 -18.3(16)
C14 N3 Pd1 Cl2 -8.6(5)
C6 N3 Pd1 Cl2 171.9(4)
